data_4341214
loop_
_publ_author_name
'Bohle, D. Scott'
'Chua, Zhijie'

_publ_section_title
;
 Activation of nitrogen br\/onsted acids: synthesis and reactivity of a
 new class of nitrogen Acid complexes.
;
_journal_issue 20
_journal_name_full 'Inorganic chemistry'
_journal_page_first 11160
_journal_page_last 11172
_journal_paper_doi 10.1021/ic5017033
_journal_volume 53
_journal_year 2014
_chemical_formula_moiety 'C3 H6 N2 O4'
_chemical_formula_sum 'C3 H6 N2 O4'
_chemical_formula_weight 134.10
_space_group_IT_number 14
_symmetry_cell_setting monoclinic
_symmetry_space_group_name_Hall '-P 2ybc'
_symmetry_space_group_name_H-M 'P 1 21/c 1'
_atom_sites_solution_hydrogens geom
_atom_sites_solution_primary direct
_atom_sites_solution_secondary difmap
_audit_creation_method SHELXL-97
_audit_update_record
;
2011-07-03 # Formatted by publCIF
;
_cell_angle_alpha 90.00
_cell_angle_beta 103.643(4)
_cell_angle_gamma 90.00
_cell_formula_units_Z 4
_cell_length_a 9.909(4)
_cell_length_b 6.084(2)
_cell_length_c 9.487(4)
_cell_measurement_reflns_used 2932
_cell_measurement_temperature 100(2)
_cell_measurement_theta_max 24.45
_cell_measurement_theta_min 3.35
_cell_volume 555.8(4)
_computing_cell_refinement 'Bruker SAINT'
_computing_data_collection 'Bruker APEX2'
_computing_data_reduction 'Bruker SAINT'
_computing_molecular_graphics 'Bruker SHELXTL'
_computing_publication_material 'Bruker SHELXTL'
_computing_structure_refinement 'SHELXL-97 (Sheldrick, 2008)'
_computing_structure_solution 'SHELXS-97 (Sheldrick, 2008)'
_diffrn_ambient_temperature 100(2)
_diffrn_measured_fraction_theta_full 0.990
_diffrn_measured_fraction_theta_max 0.990
_diffrn_measurement_device_type 'Bruker APEX-II CCD'
_diffrn_measurement_method '\f and \w scans'
_diffrn_radiation_monochromator graphite
_diffrn_radiation_source 'fine-focus sealed tube'
_diffrn_radiation_type MoK\a
_diffrn_radiation_wavelength 0.71073
_diffrn_reflns_av_R_equivalents 0.0242
_diffrn_reflns_av_sigmaI/netI 0.0332
_diffrn_reflns_limit_h_max 11
_diffrn_reflns_limit_h_min -11
_diffrn_reflns_limit_k_max 7
_diffrn_reflns_limit_k_min -7
_diffrn_reflns_limit_l_max 11
_diffrn_reflns_limit_l_min -10
_diffrn_reflns_number 1824
_diffrn_reflns_theta_full 24.57
_diffrn_reflns_theta_max 24.57
_diffrn_reflns_theta_min 2.11
_exptl_absorpt_coefficient_mu 0.149
_exptl_absorpt_correction_T_max 0.9926
_exptl_absorpt_correction_T_min 0.9852
_exptl_absorpt_correction_type multi-scan
_exptl_absorpt_process_details 'SADABS V2008/1 (Bruker AXS)'
_exptl_crystal_colour colourless
_exptl_crystal_density_diffrn 1.603
_exptl_crystal_density_meas 0
_exptl_crystal_density_method 'not measured'
_exptl_crystal_description Thin
_exptl_crystal_F_000 280
_exptl_crystal_size_max 0.10
_exptl_crystal_size_mid 0.10
_exptl_crystal_size_min 0.05
_refine_diff_density_max 0.174
_refine_diff_density_min -0.197
_refine_diff_density_rms 0.049
_refine_ls_extinction_coef 0.006(3)
_refine_ls_extinction_expression Fc^*^=kFc[1+0.001xFc^2^\l^3^/sin(2\q)]^-1/4^
_refine_ls_extinction_method SHELXL
_refine_ls_goodness_of_fit_ref 1.128
_refine_ls_hydrogen_treatment constr
_refine_ls_matrix_type full
_refine_ls_number_parameters 90
_refine_ls_number_reflns 924
_refine_ls_number_restraints 0
_refine_ls_restrained_S_all 1.128
_refine_ls_R_factor_all 0.0494
_refine_ls_R_factor_gt 0.0364
_refine_ls_shift/su_max 0.011
_refine_ls_shift/su_mean 0.001
_refine_ls_structure_factor_coef Fsqd
_refine_ls_weighting_details 'calc w=1/[\s^2^(Fo^2^)+(0.0439P)^2^+0.0477P] where P=(Fo^2^+2Fc^2^)/3'
_refine_ls_weighting_scheme calc
_refine_ls_wR_factor_gt 0.0843
_refine_ls_wR_factor_ref 0.0892
_reflns_number_gt 740
_reflns_number_total 924
_reflns_threshold_expression >2sigma(I)
_cod_data_source_file ic5017033_si_003.cif
_cod_data_source_block zj13mabsa
_cod_depositor_comments 'Adding full bibliography for 4341213--4341219.cif.'
_cod_original_cell_volume 555.7(4)
_cod_original_sg_symbol_H-M P2(1)/c
_cod_database_code 4341214

loop_
_symmetry_equiv_pos_as_xyz
'x, y, z'
'-x, y+1/2, -z+1/2'
'-x, -y, -z'
'x, -y-1/2, z-1/2'

loop_
_atom_site_label
_atom_site_type_symbol
_atom_site_fract_x
_atom_site_fract_y
_atom_site_fract_z
_atom_site_U_iso_or_equiv
_atom_site_adp_type
_atom_site_occupancy
_atom_site_symmetry_multiplicity
_atom_site_calc_flag
_atom_site_refinement_flags
O4 O 0.18739(12) 0.1994(2) 0.62463(12) 0.0200(4) Uani 1 1 d .
O3 O 0.07185(13) 0.2015(2) 0.80360(13) 0.0223(4) Uani 1 1 d .
O1 O -0.25705(14) 0.3082(2) 0.46235(14) 0.0263(4) Uani 1 1 d .
O2 O -0.20045(14) 0.1973(2) 0.68603(14) 0.0269(4) Uani 1 1 d .
C1 C 0.07496(19) 0.2118(3) 0.67798(19) 0.0171(4) Uani 1 1 d .
N1 N -0.03744(16) 0.2373(2) 0.56034(16) 0.0185(4) Uani 1 1 d .
H2 H -0.0267 0.2624 0.4793 0.023(6) Uiso 1 1 d R
N2 N -0.17411(17) 0.2490(2) 0.57168(16) 0.0195(4) Uani 1 1 d .
C2 C 0.32060(19) 0.1968(3) 0.73247(19) 0.0217(5) Uani 1 1 d .
H2A H 0.3277 0.0669 0.7930 0.020(5) Uiso 1 1 calc R
H2B H 0.3294 0.3259 0.7940 0.013(4) Uiso 1 1 calc R
C3 C 0.4320(2) 0.1957(3) 0.6486(2) 0.0238(5) Uani 1 1 d .
H3A H 0.5216 0.1939 0.7151 0.028(6) Uiso 1 1 calc R
H3B H 0.4235 0.3250 0.5892 0.025(5) Uiso 1 1 calc R
H3C H 0.4219 0.0673 0.5882 0.029(5) Uiso 1 1 calc R

loop_
_atom_site_aniso_label
_atom_site_aniso_U_11
_atom_site_aniso_U_22
_atom_site_aniso_U_33
_atom_site_aniso_U_23
_atom_site_aniso_U_13
_atom_site_aniso_U_12
O4 0.0216(7) 0.0227(8) 0.0161(7) -0.0005(5) 0.0054(6) 0.0006(6)
O3 0.0289(8) 0.0227(8) 0.0164(7) 0.0005(5) 0.0077(6) 0.0009(6)
O1 0.0259(8) 0.0308(8) 0.0210(8) 0.0017(6) 0.0032(6) 0.0045(6)
O2 0.0301(8) 0.0300(8) 0.0241(8) 0.0070(6) 0.0138(6) 0.0014(6)
C1 0.0264(11) 0.0081(9) 0.0176(10) -0.0008(7) 0.0070(8) -0.0016(7)
N1 0.0219(9) 0.0212(9) 0.0141(9) 0.0009(6) 0.0075(7) 0.0003(6)
N2 0.0269(9) 0.0118(8) 0.0213(9) -0.0023(6) 0.0089(8) 0.0003(7)
C2 0.0240(11) 0.0215(11) 0.0183(10) 0.0003(8) 0.0022(8) 0.0002(8)
C3 0.0237(11) 0.0222(12) 0.0261(11) -0.0001(9) 0.0068(9) 0.0009(8)

loop_
_atom_type_symbol
_atom_type_description
_atom_type_scat_dispersion_real
_atom_type_scat_dispersion_imag
_atom_type_scat_source
C C 0.0033 0.0016 'International Tables Vol C Tables 4.2.6.8 and 6.1.1.4'
H H 0.0000 0.0000 'International Tables Vol C Tables 4.2.6.8 and 6.1.1.4'
N N 0.0061 0.0033 'International Tables Vol C Tables 4.2.6.8 and 6.1.1.4'
O O 0.0106 0.0060 'International Tables Vol C Tables 4.2.6.8 and 6.1.1.4'

loop_
_geom_angle_atom_site_label_1
_geom_angle_atom_site_label_2
_geom_angle_atom_site_label_3
_geom_angle
C1 O4 C2 115.59(13)
O3 C1 O4 126.48(17)
O3 C1 N1 126.91(17)
O4 C1 N1 106.61(14)
C1 N1 N2 123.87(14)
C1 N1 H2 121.4
N2 N1 H2 114.3
O2 N2 O1 126.41(16)
O2 N2 N1 118.41(15)
O1 N2 N1 115.17(14)
O4 C2 C3 106.44(14)
O4 C2 H2A 110.4
C3 C2 H2A 110.4
O4 C2 H2B 110.4
C3 C2 H2B 110.4
H2A C2 H2B 108.6
C2 C3 H3A 109.5
C2 C3 H3B 109.5
H3A C3 H3B 109.5
C2 C3 H3C 109.5
H3A C3 H3C 109.5
H3B C3 H3C 109.5

loop_
_geom_bond_atom_site_label_1
_geom_bond_atom_site_label_2
_geom_bond_distance
O4 C1 1.330(2)
O4 C2 1.467(2)
O3 C1 1.201(2)
O1 N2 1.216(2)
O2 N2 1.2154(19)
C1 N1 1.387(2)
N1 N2 1.385(2)
N1 H2 0.8154
C2 C3 1.505(3)
C2 H2A 0.9700
C2 H2B 0.9700
C3 H3A 0.9600
C3 H3B 0.9600
C3 H3C 0.9600

loop_
_geom_torsion_atom_site_label_1
_geom_torsion_atom_site_label_2
_geom_torsion_atom_site_label_3
_geom_torsion_atom_site_label_4
_geom_torsion
C2 O4 C1 O3 -7.0(2)
C2 O4 C1 N1 173.35(13)
O3 C1 N1 N2 -1.9(3)
O4 C1 N1 N2 177.72(14)
C1 N1 N2 O2 -13.0(2)
C1 N1 N2 O1 168.11(15)
C1 O4 C2 C3 -176.79(14)
